data_7031544
loop_
_publ_author_name
'Holzhacker, Christian'
'Calhorda, Maria Jos\'e'
'Gil, Adri\`a'
'Carvalho, Maria Deus'
'Ferreira, Liliana P.'
'St\"oger, Berthold'
'Mereiter, Kurt'
'Weil, Matthias'
'M\"uller, Danny'
'Weinberger, Peter'
'Pittenauer, Ernst'
'Allmaier, G\"unter'
'Kirchner, Karl'

_publ_section_title
;
 Six-coordinate high-spin iron(ii) complexes with bidentate PN ligands
 based on 2-aminopyridine - new Fe(ii) spin crossover systems.
;
_journal_issue 29
_journal_name_full 'Dalton transactions (Cambridge, England : 2003)'
_journal_page_first 11152
_journal_page_last 11164
_journal_paper_doi 10.1039/c4dt00186a
_journal_volume 43
_journal_year 2014
_chemical_formula_moiety 'C36 H34 Cl2 Fe N4 P2'
_chemical_formula_sum 'C36 H34 Cl2 Fe N4 P2'
_chemical_formula_weight 711.36
_chemical_name_common 'MW trans-FeCl2(PN-Ph)2'
_chemical_name_systematic
; 
trans-Cl,P,N-[Fe(PN^Me^-Ph)~2~Cl~2~] (2b)
;
_space_group_IT_number 14
_symmetry_cell_setting monoclinic
_symmetry_space_group_name_Hall '-P 2yn'
_symmetry_space_group_name_H-M 'P 1 21/n 1'
_atom_sites_solution_hydrogens geom
_atom_sites_solution_primary direct
_atom_sites_solution_secondary difmap
_audit_creation_method SHELXL-97
_cell_angle_alpha 90.00
_cell_angle_beta 103.291(1)
_cell_angle_gamma 90.00
_cell_formula_units_Z 2
_cell_length_a 10.1491(3)
_cell_length_b 12.8821(3)
_cell_length_c 12.8714(3)
_cell_measurement_reflns_used 9481
_cell_measurement_temperature 100(2)
_cell_measurement_theta_max 29.778
_cell_measurement_theta_min 4.494
_cell_volume 1637.75(7)
_computing_cell_refinement 'SAINT (Bruker, 2010)'
_computing_data_collection 'APEX2 (Bruker, 2010)'
_computing_data_reduction 'SAINT (Bruker, 2010)'
_computing_structure_refinement 'SHELXL-97 (Sheldrick, 2008)'
_computing_structure_solution 'SHELXS-97 (Sheldrick, 2008)'
_diffrn_ambient_temperature 100(2)
_diffrn_measured_fraction_theta_full 0.990
_diffrn_measured_fraction_theta_max 0.990
_diffrn_measurement_device_type 'Bruker Kappa APEX-II CCD'
_diffrn_measurement_method '\w- and \f-scans'
_diffrn_radiation_monochromator graphite
_diffrn_radiation_source 'fine-focus sealed tube'
_diffrn_radiation_type MoK\a
_diffrn_radiation_wavelength 0.71073
_diffrn_reflns_av_R_equivalents 0.0415
_diffrn_reflns_av_sigmaI/netI 0.0428
_diffrn_reflns_limit_h_max 14
_diffrn_reflns_limit_h_min -11
_diffrn_reflns_limit_k_max 17
_diffrn_reflns_limit_k_min -18
_diffrn_reflns_limit_l_max 18
_diffrn_reflns_limit_l_min -16
_diffrn_reflns_number 33383
_diffrn_reflns_theta_full 30.04
_diffrn_reflns_theta_max 30.04
_diffrn_reflns_theta_min 2.27
_exptl_absorpt_coefficient_mu 0.755
_exptl_absorpt_correction_T_max 0.75
_exptl_absorpt_correction_T_min 0.62
_exptl_absorpt_correction_type multi-scan
_exptl_absorpt_process_details 'SADABS (Bruker, 2010)'
_exptl_crystal_colour light-green
_exptl_crystal_density_diffrn 1.443
_exptl_crystal_density_method 'not measured'
_exptl_crystal_description plate
_exptl_crystal_F_000 736
_exptl_crystal_size_max 0.20
_exptl_crystal_size_mid 0.10
_exptl_crystal_size_min 0.05
_refine_diff_density_max 0.563
_refine_diff_density_min -0.333
_refine_diff_density_rms 0.074
_refine_ls_extinction_method none
_refine_ls_goodness_of_fit_ref 1.020
_refine_ls_hydrogen_treatment constr
_refine_ls_matrix_type full
_refine_ls_number_parameters 206
_refine_ls_number_reflns 4749
_refine_ls_number_restraints 0
_refine_ls_restrained_S_all 1.020
_refine_ls_R_factor_all 0.0576
_refine_ls_R_factor_gt 0.0356
_refine_ls_shift/su_max 0.000
_refine_ls_shift/su_mean 0.000
_refine_ls_structure_factor_coef Fsqd
_refine_ls_weighting_details 'calc w=1/[\s^2^(Fo^2^)+(0.0339P)^2^+1.0060P] where P=(Fo^2^+2Fc^2^)/3'
_refine_ls_weighting_scheme calc
_refine_ls_wR_factor_gt 0.0740
_refine_ls_wR_factor_ref 0.0806
_reflns_number_gt 3686
_reflns_number_total 4749
_reflns_threshold_expression >2sigma(I)
_cod_data_source_file c4dt00186a2.cif
_cod_data_source_block 2b
_cod_depositor_comments
;
The following automatic conversions were performed:

'_symmetry_cell_setting' value 'Monoclinic' changed to 'monoclinic'
according to
/usr/data/users/saulius/crontab/automatic-downloads/rss-feeds/RSC/lib/dictionaries/cif_core.dic
dictionary named 'cif_core.dic' version 2.4.2 from 2011-04-26.

Automatic conversion script
Id: cif_fix_values 2281 2013-09-26 08:29:07Z andrius 
;
_cod_original_sg_symbol_H-M 'P 21/n'
_cod_database_code 7031544

loop_
_symmetry_equiv_pos_as_xyz
'x, y, z'
'-x+1/2, y+1/2, -z+1/2'
'-x, -y, -z'
'x-1/2, -y-1/2, z-1/2'

loop_
_atom_site_label
_atom_site_type_symbol
_atom_site_fract_x
_atom_site_fract_y
_atom_site_fract_z
_atom_site_U_iso_or_equiv
_atom_site_adp_type
_atom_site_occupancy
_atom_site_symmetry_multiplicity
_atom_site_calc_flag
_atom_site_refinement_flags
Fe1 Fe 0.0000 0.0000 0.0000 0.01013(8) Uani 1 2 d S
Cl1 Cl 0.01750(4) -0.11400(3) 0.14643(3) 0.01748(10) Uani 1 1 d .
P1 P -0.05777(4) 0.16255(3) 0.10140(3) 0.01108(9) Uani 1 1 d .
N1 N 0.19788(13) 0.06432(11) 0.07796(11) 0.0127(3) Uani 1 1 d .
N2 N 0.10370(13) 0.21083(11) 0.14323(11) 0.0133(3) Uani 1 1 d .
C1 C 0.21686(16) 0.15433(13) 0.13220(12) 0.0114(3) Uani 1 1 d .
C2 C 0.34807(16) 0.19118(14) 0.17710(13) 0.0161(3) Uani 1 1 d .
H2 H 0.3605 0.2559 0.2134 0.019 Uiso 1 1 calc R
C3 C 0.45824(17) 0.13269(15) 0.16805(13) 0.0177(4) Uani 1 1 d .
H3 H 0.5473 0.1570 0.1980 0.021 Uiso 1 1 calc R
C4 C 0.43909(17) 0.03827(15) 0.11518(14) 0.0191(4) Uani 1 1 d .
H4 H 0.5137 -0.0040 0.1092 0.023 Uiso 1 1 calc R
C5 C 0.30793(16) 0.00806(14) 0.07167(14) 0.0175(4) Uani 1 1 d .
H5 H 0.2940 -0.0564 0.0349 0.021 Uiso 1 1 calc R
C6 C -0.13064(16) 0.16163(14) 0.21975(13) 0.0138(3) Uani 1 1 d .
C7 C -0.15802(16) 0.06509(14) 0.25917(13) 0.0165(3) Uani 1 1 d .
H7 H -0.1409 0.0035 0.2238 0.020 Uiso 1 1 calc R
C8 C -0.21033(17) 0.05825(16) 0.35019(14) 0.0210(4) Uani 1 1 d .
H8 H -0.2291 -0.0078 0.3762 0.025 Uiso 1 1 calc R
C9 C -0.23493(17) 0.14714(16) 0.40267(14) 0.0215(4) Uani 1 1 d .
H9 H -0.2671 0.1421 0.4662 0.026 Uiso 1 1 calc R
C10 C -0.21242(18) 0.24416(16) 0.36219(14) 0.0216(4) Uani 1 1 d .
H10 H -0.2313 0.3053 0.3974 0.026 Uiso 1 1 calc R
C11 C -0.16266(17) 0.25213(14) 0.27070(13) 0.0171(4) Uani 1 1 d .
H11 H -0.1501 0.3185 0.2423 0.021 Uiso 1 1 calc R
C12 C -0.14815(16) 0.27163(13) 0.02678(12) 0.0129(3) Uani 1 1 d .
C13 C -0.08316(18) 0.34101(14) -0.02713(14) 0.0175(4) Uani 1 1 d .
H13 H 0.0117 0.3352 -0.0206 0.021 Uiso 1 1 calc R
C14 C -0.15511(19) 0.41893(14) -0.09061(14) 0.0197(4) Uani 1 1 d .
H14 H -0.1089 0.4672 -0.1252 0.024 Uiso 1 1 calc R
C15 C -0.29409(19) 0.42623(14) -0.10344(14) 0.0198(4) Uani 1 1 d .
H15 H -0.3436 0.4784 -0.1481 0.024 Uiso 1 1 calc R
C16 C -0.36043(18) 0.35690(14) -0.05068(14) 0.0195(4) Uani 1 1 d .
H16 H -0.4557 0.3619 -0.0590 0.023 Uiso 1 1 calc R
C17 C -0.28882(16) 0.28051(13) 0.01389(13) 0.0143(3) Uani 1 1 d .
H17 H -0.3352 0.2336 0.0499 0.017 Uiso 1 1 calc R
C18 C 0.12899(17) 0.30780(14) 0.20461(14) 0.0180(4) Uani 1 1 d .
H18A H 0.1684 0.2918 0.2798 0.027 Uiso 1 1 calc R
H18B H 0.0435 0.3451 0.1987 0.027 Uiso 1 1 calc R
H18C H 0.1920 0.3512 0.1763 0.027 Uiso 1 1 calc R

loop_
_atom_site_aniso_label
_atom_site_aniso_U_11
_atom_site_aniso_U_22
_atom_site_aniso_U_33
_atom_site_aniso_U_23
_atom_site_aniso_U_13
_atom_site_aniso_U_12
Fe1 0.00976(14) 0.01001(17) 0.00946(15) 0.00057(12) -0.00020(11) -0.00130(12)
Cl1 0.0200(2) 0.0162(2) 0.01595(19) 0.00574(16) 0.00351(16) 0.00313(16)
P1 0.01033(18) 0.0113(2) 0.01110(19) -0.00010(15) 0.00151(15) -0.00008(15)
N1 0.0104(6) 0.0131(7) 0.0138(7) -0.0008(5) 0.0011(5) -0.0005(5)
N2 0.0116(6) 0.0112(7) 0.0158(7) -0.0032(5) 0.0005(5) -0.0017(5)
C1 0.0120(7) 0.0125(8) 0.0089(7) 0.0010(6) 0.0007(6) -0.0012(6)
C2 0.0142(7) 0.0189(9) 0.0140(8) -0.0023(7) 0.0004(6) -0.0044(6)
C3 0.0107(7) 0.0266(10) 0.0147(8) -0.0016(7) 0.0003(6) -0.0044(7)
C4 0.0114(7) 0.0244(10) 0.0214(9) -0.0027(7) 0.0034(7) 0.0016(7)
C5 0.0134(7) 0.0170(9) 0.0210(8) -0.0050(7) 0.0018(6) 0.0004(7)
C6 0.0110(7) 0.0179(9) 0.0117(7) 0.0005(6) 0.0013(6) 0.0029(6)
C7 0.0143(7) 0.0185(9) 0.0162(8) 0.0012(7) 0.0028(7) 0.0018(6)
C8 0.0173(8) 0.0262(11) 0.0198(9) 0.0054(8) 0.0047(7) -0.0015(7)
C9 0.0131(8) 0.0373(12) 0.0149(8) -0.0010(8) 0.0053(7) 0.0030(7)
C10 0.0184(8) 0.0272(11) 0.0191(9) -0.0042(7) 0.0041(7) 0.0060(7)
C11 0.0170(8) 0.0186(9) 0.0152(8) 0.0004(7) 0.0027(7) 0.0008(7)
C12 0.0148(7) 0.0111(8) 0.0119(7) -0.0014(6) 0.0009(6) 0.0013(6)
C13 0.0182(8) 0.0158(9) 0.0195(8) 0.0008(7) 0.0066(7) 0.0021(7)
C14 0.0279(9) 0.0126(9) 0.0204(9) 0.0045(7) 0.0096(8) 0.0018(7)
C15 0.0263(9) 0.0157(9) 0.0140(8) -0.0008(7) -0.0023(7) 0.0059(7)
C16 0.0148(8) 0.0218(10) 0.0192(9) -0.0033(7) -0.0016(7) 0.0023(7)
C17 0.0147(7) 0.0141(9) 0.0139(8) -0.0022(6) 0.0030(6) -0.0022(6)
C18 0.0165(8) 0.0149(9) 0.0216(9) -0.0051(7) 0.0024(7) -0.0022(7)

loop_
_atom_type_symbol
_atom_type_description
_atom_type_scat_dispersion_real
_atom_type_scat_dispersion_imag
_atom_type_scat_source
C C 0.0033 0.0016 'International Tables Vol C Tables 4.2.6.8 and 6.1.1.4'
H H 0.0000 0.0000 'International Tables Vol C Tables 4.2.6.8 and 6.1.1.4'
N N 0.0061 0.0033 'International Tables Vol C Tables 4.2.6.8 and 6.1.1.4'
P P 0.1023 0.0942 'International Tables Vol C Tables 4.2.6.8 and 6.1.1.4'
Cl Cl 0.1484 0.1585 'International Tables Vol C Tables 4.2.6.8 and 6.1.1.4'
Fe Fe 0.3463 0.8444 'International Tables Vol C Tables 4.2.6.8 and 6.1.1.4'

loop_
_geom_angle_atom_site_label_1
_geom_angle_atom_site_label_2
_geom_angle_atom_site_label_3
_geom_angle
_geom_angle_site_symmetry_1
_geom_angle_site_symmetry_3
N1 Fe1 N1 180.0 3 .
N1 Fe1 Cl1 88.67(4) 3 3
N1 Fe1 Cl1 91.33(4) . 3
N1 Fe1 Cl1 91.33(4) 3 .
N1 Fe1 Cl1 88.67(4) . .
Cl1 Fe1 Cl1 180.0 3 .
N1 Fe1 P1 104.20(4) 3 .
N1 Fe1 P1 75.80(4) . .
Cl1 Fe1 P1 85.167(14) 3 .
Cl1 Fe1 P1 94.832(14) . .
N1 Fe1 P1 75.80(4) 3 3
N1 Fe1 P1 104.20(4) . 3
Cl1 Fe1 P1 94.833(14) 3 3
Cl1 Fe1 P1 85.168(14) . 3
P1 Fe1 P1 180.0 . 3
N2 P1 C12 102.34(7) . .
N2 P1 C6 106.18(7) . .
C12 P1 C6 101.04(8) . .
N2 P1 Fe1 98.02(5) . .
C12 P1 Fe1 119.93(5) . .
C6 P1 Fe1 126.11(6) . .
C1 N1 C5 118.22(14) . .
C1 N1 Fe1 124.81(11) . .
C5 N1 Fe1 116.97(11) . .
C1 N2 C18 116.91(13) . .
C1 N2 P1 121.83(11) . .
C18 N2 P1 120.81(11) . .
N1 C1 N2 118.69(14) . .
N1 C1 C2 120.89(15) . .
N2 C1 C2 120.41(15) . .
C3 C2 C1 119.45(16) . .
C3 C2 H2 120.3 . .
C1 C2 H2 120.3 . .
C2 C3 C4 119.84(15) . .
C2 C3 H3 120.1 . .
C4 C3 H3 120.1 . .
C5 C4 C3 117.48(16) . .
C5 C4 H4 121.3 . .
C3 C4 H4 121.3 . .
N1 C5 C4 124.06(17) . .
N1 C5 H5 118.0 . .
C4 C5 H5 118.0 . .
C7 C6 C11 118.74(15) . .
C7 C6 P1 117.28(13) . .
C11 C6 P1 123.96(13) . .
C6 C7 C8 120.50(17) . .
C6 C7 H7 119.8 . .
C8 C7 H7 119.8 . .
C9 C8 C7 120.31(18) . .
C9 C8 H8 119.8 . .
C7 C8 H8 119.8 . .
C8 C9 C10 119.83(17) . .
C8 C9 H9 120.1 . .
C10 C9 H9 120.1 . .
C11 C10 C9 120.45(17) . .
C11 C10 H10 119.8 . .
C9 C10 H10 119.8 . .
C10 C11 C6 120.04(17) . .
C10 C11 H11 120.0 . .
C6 C11 H11 120.0 . .
C13 C12 C17 118.42(15) . .
C13 C12 P1 121.31(13) . .
C17 C12 P1 119.95(13) . .
C12 C13 C14 120.86(16) . .
C12 C13 H13 119.6 . .
C14 C13 H13 119.6 . .
C15 C14 C13 120.12(17) . .
C15 C14 H14 119.9 . .
C13 C14 H14 119.9 . .
C14 C15 C16 119.59(16) . .
C14 C15 H15 120.2 . .
C16 C15 H15 120.2 . .
C17 C16 C15 120.39(16) . .
C17 C16 H16 119.8 . .
C15 C16 H16 119.8 . .
C16 C17 C12 120.61(16) . .
C16 C17 H17 119.7 . .
C12 C17 H17 119.7 . .
N2 C18 H18A 109.5 . .
N2 C18 H18B 109.5 . .
H18A C18 H18B 109.5 . .
N2 C18 H18C 109.5 . .
H18A C18 H18C 109.5 . .
H18B C18 H18C 109.5 . .

loop_
_geom_bond_atom_site_label_1
_geom_bond_atom_site_label_2
_geom_bond_distance
_geom_bond_site_symmetry_2
Fe1 N1 2.1910(13) 3
Fe1 N1 2.1910(13) .
Fe1 Cl1 2.3637(4) 3
Fe1 Cl1 2.3637(4) .
Fe1 P1 2.6046(4) .
Fe1 P1 2.6046(4) 3
P1 N2 1.7195(14) .
P1 C12 1.8257(17) .
P1 C6 1.8400(17) .
N1 C1 1.344(2) .
N1 C5 1.349(2) .
N2 C1 1.394(2) .
N2 C18 1.469(2) .
C1 C2 1.407(2) .
C2 C3 1.375(2) .
C2 H2 0.9500 .
C3 C4 1.386(3) .
C3 H3 0.9500 .
C4 C5 1.376(2) .
C4 H4 0.9500 .
C5 H5 0.9500 .
C6 C7 1.395(2) .
C6 C11 1.412(2) .
C7 C8 1.396(2) .
C7 H7 0.9500 .
C8 C9 1.381(3) .
C8 H8 0.9500 .
C9 C10 1.393(3) .
C9 H9 0.9500 .
C10 C11 1.388(2) .
C10 H10 0.9500 .
C11 H11 0.9500 .
C12 C13 1.388(2) .
C12 C17 1.404(2) .
C13 C14 1.391(2) .
C13 H13 0.9500 .
C14 C15 1.385(3) .
C14 H14 0.9500 .
C15 C16 1.387(3) .
C15 H15 0.9500 .
C16 C17 1.382(2) .
C16 H16 0.9500 .
C17 H17 0.9500 .
C18 H18A 0.9800 .
C18 H18B 0.9800 .
C18 H18C 0.9800 .
